data_1558414
loop_
_publ_author_name
'Mengwen, Li'
'Ao, Shen'
'Yueqi, Liang'
'Hao, Zhen'
'Xiaohui, Hao'
'Xueliang, Liu'
'Xinchao, Sun'
'Yunxu, Yang'

_publ_section_title
;
 The selective and sensitive detection of formaldehyde by ZIF-90-LWvia
 aza-Cope rearrangement
;
_journal_issue 29
_journal_name_full 'Analytical Methods'
_journal_page_first 3748
_journal_page_last 3755
_journal_paper_doi 10.1039/D0AY00493F
_journal_volume 12
_journal_year 2020
_chemical_formula_sum 'C48 H36 N24 O12 Zn6'
_chemical_formula_weight 1533.350
_chemical_name_common
;
ZIF-90
;
_space_group_IT_number 217
_space_group_name_Hall 'I -4 2 3'
_space_group_name_H-M_alt 'I -4 3 m'
_symmetry_Int_Tables_number 217
_symmetry_space_group_name_Hall 'I -4 2 3'
_symmetry_space_group_name_H-M 'I -4 3 m'
_audit_creation_date 2020-02-20
_audit_creation_method SHELXL-97
_audit_update_record 2020-02-20
_cell_angle_alpha 90.000
_cell_angle_beta 90.000
_cell_angle_gamma 90.000
_cell_formula_units_Z 2
_cell_length_a 17.2715(4)
_cell_length_b 17.2715(4)
_cell_length_c 17.2715(4)
_cell_volume 5152.2(2)
_refine_ls_R_factor_all 0.146
_cod_data_source_file d0ay00493f2.cif
_cod_data_source_block ZIF90(SOD)
_cod_depositor_comments
;Adding full bibliography for 1558414.cif.

 Adding full bibliography for 1558414.cif.
;
_cod_original_sg_symbol_Hall I_-4_2_3
_cod_database_code 1558414

loop_
_symmetry_equiv_pos_site_id
_symmetry_equiv_pos_as_xyz
1 x,y,z
2 y,-x,-z
3 -x,-y,z
4 -y,x,-z
5 -x,z,-y
6 x,-y,-z
7 -x,-z,y
8 -z,-y,x
9 -x,y,-z
10 z,-y,-x
11 z,x,y
12 y,z,x
13 -y,-z,x
14 z,-x,-y
15 -y,z,-x
16 -z,-x,y
17 -z,x,-y
18 y,-z,-x
19 -y,-x,z
20 y,x,z
21 x,-z,-y
22 x,z,y
23 -z,y,-x
24 z,y,x
25 1/2+x,1/2+y,1/2+z
26 1/2+y,1/2-x,1/2-z
27 1/2-x,1/2-y,1/2+z
28 1/2-y,1/2+x,1/2-z
29 1/2-x,1/2+z,1/2-y
30 1/2+x,1/2-y,1/2-z
31 1/2-x,1/2-z,1/2+y
32 1/2-z,1/2-y,1/2+x
33 1/2-x,1/2+y,1/2-z
34 1/2+z,1/2-y,1/2-x
35 1/2+z,1/2+x,1/2+y
36 1/2+y,1/2+z,1/2+x
37 1/2-y,1/2-z,1/2+x
38 1/2+z,1/2-x,1/2-y
39 1/2-y,1/2+z,1/2-x
40 1/2-z,1/2-x,1/2+y
41 1/2-z,1/2+x,1/2-y
42 1/2+y,1/2-z,1/2-x
43 1/2-y,1/2-x,1/2+z
44 1/2+y,1/2+x,1/2+z
45 1/2+x,1/2-z,1/2-y
46 1/2+x,1/2+z,1/2+y
47 1/2-z,1/2+y,1/2-x
48 1/2+z,1/2+y,1/2+x

loop_
_atom_site_aniso_label
_atom_site_aniso_U_11
_atom_site_aniso_U_22
_atom_site_aniso_U_33
_atom_site_aniso_U_12
_atom_site_aniso_U_13
_atom_site_aniso_U_23
Zn1 0.068(4) 0.068(4) 0.281(9) 0.00000 0.00000 0.00000
C1 0.046(7) 0.032(15) 0.046(7) -0.015(5) 0.012(9) 0.015(5)

loop_
_atom_site_label
_atom_site_type_symbol
_atom_site_fract_x
_atom_site_fract_y
_atom_site_fract_z
_atom_site_occupancy
_atom_site_symmetry_multiplicity
_atom_site_Wyckoff_symbol
_atom_site_attached_hydrogens
_atom_site_calc_flag
_atom_site_thermal_displace_type
_atom_site_U_iso_or_equiv
Zn1 Zn 1.0000 0.5000 0.2500 1.000 12 d ? d Uani 0.139(5)
N1 N 0.9143(12) 0.4677(10) 0.1845(11) 1.000 48 h ? d Uiso 0.124(7)
C1 C 0.8747(6) 0.4867(10) 0.1253(6) 1.000 24 g ? d Uani 0.041(6)
C3 C 0.8974(12) 0.5674(10) 0.1026(12) 1.000 24 g ? d Uiso 0.117(9)
H3 H 0.9300 0.5900 0.1050 0.500 48 h ? d Uiso 0.14100
O1 O 0.8856(13) 0.6129(9) 0.0514(11) 0.500 48 h ? d Uiso 0.088(7)
C2 C 0.8603(17) 0.4063(17) 0.1898(16) 1.000 48 h ? d Uiso 0.174(11)
H2 H 0.8627 0.3680 0.2292 1.000 48 h ? calc Uiso 0.20800
Dummy . 0.5028 0.5000 0.5000 . 12 e . dum . .
Dummy1 . 0.5069 0.4918 0.4993 . 48 h . dum . .

loop_
_atom_type_symbol
_atom_type_oxidation_number
_atom_type_radius_bond
Zn ? 1.200
N ? 1.200
C ? 1.200
H ? 1.200
O ? 1.200

loop_
_geom_angle_atom_site_label_1
_geom_angle_atom_site_label_2
_geom_angle_atom_site_label_3
_geom_angle_site_symmetry_1
_geom_angle_site_symmetry_2
_geom_angle_site_symmetry_3
_geom_angle
_geom_angle_publ_flag
N1 Zn1 N1 . . 3_765 108.8(10) no
N1 Zn1 N1 . . 26_565 109.8(5) no
N1 Zn1 N1 3_765 . 26_565 109.8(5) no
N1 Zn1 N1 . . 28_645 109.8(5) no
N1 Zn1 N1 3_765 . 28_645 109.8(5) no
N1 Zn1 N1 26_565 . 28_645 108.8(10) no
C1 N1 C2 . . . 84.(2) no
C1 N1 Zn1 . . . 143.3(14) no
C2 N1 Zn1 . . . 133.(2) no
N1 C1 N1 23_656 . . 143.(2) no
N1 C1 C3 23_656 . . 108.0(11) no
N1 C1 C3 . . . 108.0(11) no
N1 C1 C2 23_656 . 23_656 51.5(12) no
N1 C1 C2 . . 23_656 91.3(16) no
C3 C1 C2 . . 23_656 156.3(12) no
N1 C1 C2 23_656 . . 91.3(16) no
N1 C1 C2 . . . 51.5(12) no
C3 C1 C2 . . . 156.4(12) no
C2 C1 C2 23_656 . . 39.8(17) no
O1 C3 O1 23_656 . . 80.(2) no
O1 C3 C1 23_656 . . 139.2(11) no
O1 C3 C1 . . . 139.2(11) no
O1 C3 H3 23_656 . . 9.40 no
O1 C3 H3 . . . 79.10 no
C1 C3 H3 . . . 136.60 no
C3 O1 O1 . . 23_656 50.2(12) no
C3 O1 H3 . . . 32.20 no
O1 O1 H3 23_656 . . 19.00 no
C2 C2 N1 23_656 . . 114.9(16) no
C2 C2 C1 23_656 . . 70.1(9) no
N1 C2 C1 . . . 44.8(16) no
C2 C2 H2 23_656 . . 122.60 no
N1 C2 H2 . . . 122.60 no
C1 C2 H2 . . . 167.30 no

loop_
_geom_bond_atom_site_label_1
_geom_bond_atom_site_label_2
_geom_bond_site_symmetry_1
_geom_bond_site_symmetry_2
_geom_bond_distance
_geom_bond_publ_flag
Zn1 N1 . . 1.94(2) no
Zn1 N1 . 3_765 1.94(2) no
Zn1 N1 . 26_565 1.94(2) no
Zn1 N1 . 28_645 1.94(2) no
N1 C1 . . 1.27(2) no
N1 C2 . . 1.42(3) no
C1 N1 . 23_656 1.27(2) no
C1 C3 . . 1.501(3) no
C1 C2 . 23_656 1.80(4) no
C1 C2 . . 1.80(3) no
C3 O1 . 23_656 1.201(3) no
C3 O1 . . 1.201(3) no
C3 H3 . . 0.6866 no
O1 O1 . 23_656 1.54(4) no
O1 H3 . . 1.2653 no
C2 C2 . 23_656 1.22(5) no
C2 H2 . . 0.9500 no

loop_
_geom_torsion_atom_site_label_1
_geom_torsion_atom_site_label_2
_geom_torsion_atom_site_label_3
_geom_torsion_atom_site_label_4
_geom_torsion_site_symmetry_1
_geom_torsion_site_symmetry_2
_geom_torsion_site_symmetry_3
_geom_torsion_site_symmetry_4
_geom_torsion
_geom_torsion_publ_flag
N1 Zn1 N1 C1 3_765 . . . -46.(2) no
N1 Zn1 N1 C1 26_565 . . . 74.(2) no
N1 Zn1 N1 C1 28_645 . . . -166.(3) no
N1 Zn1 N1 C2 3_765 . . . 140.(3) no
N1 Zn1 N1 C2 26_565 . . . -99.(3) no
N1 Zn1 N1 C2 28_645 . . . 20.(2) no
C2 N1 C1 N1 . . . 23_656 2.(4) no
Zn1 N1 C1 N1 . . . 23_656 -173.6(14) no
C2 N1 C1 C3 . . . . 166.5(19) no
Zn1 N1 C1 C3 . . . . -9.(3) no
C2 N1 C1 C2 . . . 23_656 0.3(9) no
Zn1 N1 C1 C2 . . . 23_656 -175.(2) no
Zn1 N1 C1 C2 . . . . -175.(3) no
N1 C1 C3 O1 23_656 . . 23_656 -173.(4) no
N1 C1 C3 O1 . . . 23_656 16.(5) no
C2 C1 C3 O1 23_656 . . 23_656 160.(4) no
C2 C1 C3 O1 . . . 23_656 43.(7) no
N1 C1 C3 O1 23_656 . . . -16.(5) no
N1 C1 C3 O1 . . . . 173.(4) no
C2 C1 C3 O1 23_656 . . . -43.(7) no
C2 C1 C3 O1 . . . . -160.(4) no
C1 C3 O1 O1 . . . 23_656 -165.(5) no
C1 N1 C2 C2 . . . 23_656 -0.5(15) no
Zn1 N1 C2 C2 . . . 23_656 175.5(13) no
Zn1 N1 C2 C1 . . . . 176.(3) no
N1 C1 C2 C2 23_656 . . 23_656 0.4(11) no
N1 C1 C2 C2 . . . 23_656 179.5(14) no
C3 C1 C2 C2 . . . 23_656 146.(4) no
N1 C1 C2 N1 23_656 . . . -179.(3) no
C3 C1 C2 N1 . . . . -34.(4) no
C2 C1 C2 N1 23_656 . . . -179.5(14) no

loop_
_cod_changelog_entry_id
_cod_changelog_entry_author
_cod_changelog_entry_date
_cod_changelog_entry_text
1 'Vaitkus, Antanas' 2023-10-28T02:58:13+03:00
;
 Marked the 'Dummy' and 'Dummy1' atom sites as dummy atom sites.
;
